data_1555839
loop_
_publ_author_name
'Dwight, Stephen J.'
'Levin, Sergiy'

_publ_section_title
;
 Scalable Regioselective Synthesis of Rhodamine Dyes.
;
_journal_issue 20
_journal_name_full 'Organic letters'
_journal_page_first 5316
_journal_page_last 5319
_journal_paper_doi 10.1021/acs.orglett.6b02635
_journal_volume 18
_journal_year 2016
_chemical_formula_moiety 'C21 H20 Cl N O3'
_chemical_formula_sum 'C21 H20 Cl N O3'
_chemical_formula_weight 369.83
_space_group_crystal_system triclinic
_space_group_IT_number 2
_space_group_name_Hall '-P 1'
_space_group_name_H-M_alt 'P -1'
_atom_sites_solution_hydrogens geom
_atom_sites_solution_primary iterative
_audit_creation_date 2015-07-20
_audit_creation_method
;
Olex2 1.2
(compiled 2015.01.26 svn.r3150 for OlexSys, GUI svn.r4998)
;
_cell_angle_alpha 108.425(11)
_cell_angle_beta 106.740(10)
_cell_angle_gamma 90.498(9)
_cell_formula_units_Z 2
_cell_length_a 8.3659(8)
_cell_length_b 8.5097(10)
_cell_length_c 13.3207(17)
_cell_measurement_reflns_used 917
_cell_measurement_temperature 99.95(10)
_cell_measurement_theta_max 24.4740
_cell_measurement_theta_min 3.7940
_cell_volume 856.37(19)
_computing_cell_refinement
;
CrysAlisPro, Agilent Technologies,
Version 1.171.37.35 (release 13-08-2014 CrysAlis171 .NET)
(compiled Aug 13 2014,18:06:01)
;
_computing_data_collection
;
CrysAlisPro, Agilent Technologies,
Version 1.171.37.35 (release 13-08-2014 CrysAlis171 .NET)
(compiled Aug 13 2014,18:06:01)
;
_computing_data_reduction
;
CrysAlisPro, Agilent Technologies,
Version 1.171.37.35 (release 13-08-2014 CrysAlis171 .NET)
(compiled Aug 13 2014,18:06:01)
;
_computing_molecular_graphics 'Olex2 (Dolomanov et al., 2009)'
_computing_publication_material 'Olex2 (Dolomanov et al., 2009)'
_computing_structure_refinement 'ShelXL (Sheldrick, 2008)'
_computing_structure_solution 'olex2.solve (Bourhis et al., 2015)'
_diffrn_ambient_environment N~2~
_diffrn_ambient_temperature 99.95(10)
_diffrn_detector 'CCD plate'
_diffrn_detector_area_resol_mean 8.0061
_diffrn_detector_type Eos
_diffrn_measured_fraction_theta_full 0.996
_diffrn_measured_fraction_theta_max 0.996
_diffrn_measurement_details
;
#__ type_ start__ end____ width___ exp.time_
  1 omega  -60.00   38.00   1.0000   42.0000
omega____ theta____ kappa____ phi______ frames
    -      -20.0820   89.0000  114.0000 98

#__ type_ start__ end____ width___ exp.time_
  2 omega  -92.00   13.00   1.0000   42.0000
omega____ theta____ kappa____ phi______ frames
    -      -20.0820  -77.0000    0.0000 105

#__ type_ start__ end____ width___ exp.time_
  3 omega  -44.00   50.00   1.0000   42.0000
omega____ theta____ kappa____ phi______ frames
    -      -20.0820   57.0000  -90.0000 94

#__ type_ start__ end____ width___ exp.time_
  4 omega  -55.00   13.00   1.0000   42.0000
omega____ theta____ kappa____ phi______ frames
    -      -20.0820  -77.0000 -120.0000 68

#__ type_ start__ end____ width___ exp.time_
  5 omega  -44.00   50.00   1.0000   42.0000
omega____ theta____ kappa____ phi______ frames
    -      -20.0820   57.0000 -120.0000 94
;
_diffrn_measurement_device 'four-circle diffractometer'
_diffrn_measurement_device_type 'Xcalibur, Eos, Gemini ultra'
_diffrn_measurement_method '\w scans'
_diffrn_orient_matrix_UB_11 -0.0373375000
_diffrn_orient_matrix_UB_12 0.0756736000
_diffrn_orient_matrix_UB_13 0.0073230000
_diffrn_orient_matrix_UB_21 -0.0247268000
_diffrn_orient_matrix_UB_22 -0.0118686000
_diffrn_orient_matrix_UB_23 0.0439829000
_diffrn_orient_matrix_UB_31 0.0769992000
_diffrn_orient_matrix_UB_32 0.0441069000
_diffrn_orient_matrix_UB_33 0.0385813000
_diffrn_radiation_monochromator graphite
_diffrn_radiation_probe x-ray
_diffrn_radiation_type MoK\a
_diffrn_radiation_wavelength 0.71073
_diffrn_reflns_av_R_equivalents 0.0896
_diffrn_reflns_av_unetI/netI 0.1546
_diffrn_reflns_Laue_measured_fraction_full 0.996
_diffrn_reflns_Laue_measured_fraction_max 0.996
_diffrn_reflns_limit_h_max 10
_diffrn_reflns_limit_h_min -10
_diffrn_reflns_limit_k_max 10
_diffrn_reflns_limit_k_min -10
_diffrn_reflns_limit_l_max 16
_diffrn_reflns_limit_l_min -16
_diffrn_reflns_number 6494
_diffrn_reflns_point_group_measured_fraction_full 0.996
_diffrn_reflns_point_group_measured_fraction_max 0.996
_diffrn_reflns_theta_full 25.242
_diffrn_reflns_theta_max 25.614
_diffrn_reflns_theta_min 3.565
_diffrn_source 'Enhance (Mo) X-ray Source'
_exptl_absorpt_coefficient_mu 0.245
_exptl_absorpt_correction_T_max 0.993
_exptl_absorpt_correction_T_min 0.971
_exptl_absorpt_correction_type gaussian
_exptl_absorpt_process_details
;
CrysAlisPro, Agilent Technologies,
Version 1.171.37.35 (release 13-08-2014 CrysAlis171 .NET)
(compiled Aug 13 2014,18:06:01)
Numerical absorption correction based on gaussian integration over
			a multifaceted crystal model
Empirical absorption correction using spherical harmonics,
 implemented in SCALE3 ABSPACK scaling algorithm.
;
_exptl_crystal_colour colourless
_exptl_crystal_colour_primary colourless
_exptl_crystal_density_diffrn 1.434
_exptl_crystal_description plank
_exptl_crystal_F_000 388
_exptl_crystal_recrystallization_method 'Crystallized from heptane / ethyl acetate'
_exptl_crystal_size_max 0.2106
_exptl_crystal_size_mid 0.095
_exptl_crystal_size_min 0.0308
_refine_diff_density_max 0.424
_refine_diff_density_min -0.367
_refine_diff_density_rms 0.089
_refine_ls_extinction_method none
_refine_ls_goodness_of_fit_ref 1.103
_refine_ls_hydrogen_treatment constr
_refine_ls_matrix_type full
_refine_ls_number_parameters 236
_refine_ls_number_reflns 3219
_refine_ls_number_restraints 0
_refine_ls_restrained_S_all 1.103
_refine_ls_R_factor_all 0.1500
_refine_ls_R_factor_gt 0.0905
_refine_ls_shift/su_max 0.000
_refine_ls_shift/su_mean 0.000
_refine_ls_structure_factor_coef Fsqd
_refine_ls_weighting_details 'w=1/[\s^2^(Fo^2^)+(0.0332P)^2^+0.6071P] where P=(Fo^2^+2Fc^2^)/3'
_refine_ls_weighting_scheme calc
_refine_ls_wR_factor_gt 0.1475
_refine_ls_wR_factor_ref 0.1691
_reflns_Friedel_coverage 0.000
_reflns_number_gt 2001
_reflns_number_total 3219
_reflns_threshold_expression 'I > 2\s(I)'
_cod_data_source_file ol6b02635_si_010.cif
_cod_data_source_block cs2209
_cod_original_cell_volume 856.36(18)
_cod_database_code 1555839
_chemical_oxdiff_formula 'C21 H20 Cl N O3'
_chemical_oxdiff_usercomment 'Laurent Bernad (Promega sample 49230)'
_shelx_space_group_comment
;
The symmetry employed for this shelxl refinement is uniquely defined
by the following loop, which should always be used as a source of
symmetry information in preference to the above space-group names.
They are only intended as comments.
;
_olex2_refinement_description
;
1. Fixed Uiso
 At 1.2 times of:
  All C(H) groups, All C(H,H) groups
 At 1.5 times of:
  All O(H) groups
2.a Ternary CH refined with riding coordinates:
 C8(H8)
2.b Secondary CH2 refined with riding coordinates:
 C12(H12A,H12B), C13(H13A,H13B), C14(H14A,H14B), C15(H15A,H15B), C16(H16A,
 H16B), C17(H17A,H17B), C18(H18A,H18B)
2.c Aromatic/amide H refined with riding coordinates:
 C3(H3A), C4(H4), C6(H6), C20(H20)
2.d Idealised tetrahedral OH refined as rotating group:
 O3(H3)
;
_shelx_shelxl_version_number 2014/7
_olex2_exptl_crystal_mounting_method 'Mounted on Nylon Cryoloop with Krytox oil'
_olex2_submission_original_sample_id 'Promega 49230'
_olex2_submission_special_instructions 'No special instructions were received'

loop_
_space_group_symop_operation_xyz
'x, y, z'
'-x, -y, -z'

loop_
_atom_site_label
_atom_site_type_symbol
_atom_site_fract_x
_atom_site_fract_y
_atom_site_fract_z
_atom_site_U_iso_or_equiv
_atom_site_adp_type
_atom_site_occupancy
_atom_site_site_symmetry_order
_atom_site_calc_flag
_atom_site_refinement_flags_posn
Cl1 Cl 0.35278(16) 0.18191(17) 0.52869(11) 0.0241(4) Uani 1 1 d .
O1 O 0.6358(4) 0.4673(4) 0.2255(3) 0.0161(8) Uani 1 1 d .
O2 O 0.9053(4) 0.4580(5) 0.3138(3) 0.0246(10) Uani 1 1 d .
O3 O 0.1466(4) 0.4659(4) 0.2178(3) 0.0163(8) Uani 1 1 d .
H3 H 0.0465 0.4467 0.2152 0.024 Uiso 1 1 calc GR
N1 N -0.0365(4) 0.0759(5) -0.1635(3) 0.0142(10) Uani 1 1 d .
C1 C 0.7583(6) 0.4387(6) 0.3068(4) 0.0158(12) Uani 1 1 d .
C2 C 0.6814(6) 0.3792(6) 0.3764(4) 0.0155(12) Uani 1 1 d .
C3 C 0.7571(6) 0.3335(6) 0.4682(4) 0.0180(12) Uani 1 1 d .
H3A H 0.8759 0.3431 0.4979 0.022 Uiso 1 1 calc R
C4 C 0.6541(6) 0.2734(6) 0.5150(4) 0.0204(13) Uani 1 1 d .
H4 H 0.7008 0.2399 0.5780 0.025 Uiso 1 1 calc R
C5 C 0.4806(6) 0.2622(6) 0.4690(4) 0.0170(12) Uani 1 1 d .
C6 C 0.4032(5) 0.3135(6) 0.3786(4) 0.0122(11) Uani 1 1 d .
H6 H 0.2846 0.3071 0.3495 0.015 Uiso 1 1 calc R
C7 C 0.5103(5) 0.3742(6) 0.3340(4) 0.0135(12) Uani 1 1 d .
C8 C 0.4716(5) 0.4447(6) 0.2396(4) 0.0147(12) Uani 1 1 d .
H8 H 0.4331 0.5571 0.2658 0.018 Uiso 1 1 calc R
C9 C 0.3436(5) 0.3437(6) 0.1328(4) 0.0142(12) Uani 1 1 d .
C10 C 0.1756(5) 0.3573(6) 0.1241(4) 0.0110(11) Uani 1 1 d .
C11 C 0.0471(5) 0.2753(6) 0.0275(4) 0.0130(11) Uani 1 1 d .
C12 C -0.1325(5) 0.3096(6) 0.0207(4) 0.0158(12) Uani 1 1 d .
H12A H -0.1366 0.4313 0.0503 0.019 Uiso 1 1 calc R
H12B H -0.1717 0.2579 0.0676 0.019 Uiso 1 1 calc R
C13 C -0.2492(5) 0.2414(6) -0.0981(4) 0.0154(12) Uani 1 1 d .
H13A H -0.3676 0.2353 -0.0984 0.018 Uiso 1 1 calc R
H13B H -0.2350 0.3151 -0.1401 0.018 Uiso 1 1 calc R
C14 C -0.2046(5) 0.0684(6) -0.1513(4) 0.0175(12) Uani 1 1 d .
H14A H -0.2092 -0.0011 -0.1048 0.021 Uiso 1 1 calc R
H14B H -0.2881 0.0153 -0.2253 0.021 Uiso 1 1 calc R
C15 C -0.0318(6) 0.1204(7) -0.2615(4) 0.0192(12) Uani 1 1 d .
H15A H 0.0020 0.2417 -0.2369 0.023 Uiso 1 1 calc R
H15B H -0.1469 0.0979 -0.3143 0.023 Uiso 1 1 calc R
C16 C 0.0845(6) 0.0301(7) -0.3223(4) 0.0228(13) Uani 1 1 d .
H16A H 0.0673 0.0584 -0.3910 0.027 Uiso 1 1 calc R
H16B H 0.0534 -0.0913 -0.3447 0.027 Uiso 1 1 calc R
C17 C 0.2700(6) 0.0697(7) -0.2558(4) 0.0201(13) Uani 1 1 d .
H17A H 0.3037 0.1900 -0.2362 0.024 Uiso 1 1 calc R
H17B H 0.3370 0.0070 -0.3024 0.024 Uiso 1 1 calc R
C18 C 0.3092(6) 0.0247(6) -0.1486(4) 0.0142(12) Uani 1 1 d .
H18A H 0.2502 -0.0867 -0.1664 0.017 Uiso 1 1 calc R
H18B H 0.4313 0.0170 -0.1220 0.017 Uiso 1 1 calc R
C19 C 0.2591(5) 0.1477(6) -0.0556(4) 0.0115(11) Uani 1 1 d .
C20 C 0.3820(5) 0.2399(6) 0.0414(4) 0.0124(11) Uani 1 1 d .
H20 H 0.4966 0.2315 0.0452 0.015 Uiso 1 1 calc R
C21 C 0.0897(5) 0.1671(6) -0.0634(4) 0.0125(11) Uani 1 1 d .

loop_
_atom_site_aniso_label
_atom_site_aniso_U_11
_atom_site_aniso_U_22
_atom_site_aniso_U_33
_atom_site_aniso_U_23
_atom_site_aniso_U_13
_atom_site_aniso_U_12
Cl1 0.0358(8) 0.0219(8) 0.0157(8) 0.0058(6) 0.0101(6) -0.0054(6)
O1 0.0131(16) 0.023(2) 0.011(2) 0.0034(16) 0.0046(15) -0.0028(15)
O2 0.0116(18) 0.041(3) 0.015(2) 0.0011(18) 0.0043(15) -0.0034(16)
O3 0.0139(17) 0.023(2) 0.0107(19) 0.0014(16) 0.0061(15) 0.0007(15)
N1 0.016(2) 0.017(3) 0.007(2) 0.002(2) 0.0016(18) 0.0012(18)
C1 0.019(3) 0.018(3) 0.003(3) -0.003(2) 0.000(2) 0.000(2)
C2 0.017(2) 0.018(3) 0.011(3) 0.000(2) 0.008(2) 0.002(2)
C3 0.014(2) 0.022(3) 0.011(3) -0.001(2) 0.000(2) 0.003(2)
C4 0.029(3) 0.013(3) 0.012(3) -0.002(2) 0.003(2) 0.004(2)
C5 0.024(3) 0.013(3) 0.014(3) 0.000(2) 0.011(2) -0.003(2)
C6 0.013(2) 0.008(3) 0.011(3) -0.002(2) 0.003(2) 0.003(2)
C7 0.016(2) 0.007(3) 0.013(3) -0.005(2) 0.007(2) 0.001(2)
C8 0.012(2) 0.019(3) 0.010(3) -0.002(2) 0.005(2) -0.005(2)
C9 0.016(2) 0.015(3) 0.012(3) 0.005(2) 0.003(2) -0.004(2)
C10 0.018(2) 0.007(3) 0.010(3) 0.003(2) 0.007(2) 0.000(2)
C11 0.009(2) 0.013(3) 0.014(3) 0.000(2) 0.003(2) -0.001(2)
C12 0.019(3) 0.015(3) 0.016(3) 0.008(2) 0.006(2) 0.005(2)
C13 0.007(2) 0.021(3) 0.017(3) 0.006(2) 0.002(2) 0.002(2)
C14 0.011(2) 0.019(3) 0.018(3) 0.008(2) -0.004(2) -0.004(2)
C15 0.027(3) 0.016(3) 0.008(3) 0.001(2) -0.002(2) 0.003(2)
C16 0.026(3) 0.030(4) 0.011(3) 0.005(3) 0.006(2) 0.004(2)
C17 0.024(3) 0.023(3) 0.014(3) 0.003(3) 0.010(2) 0.001(2)
C18 0.018(2) 0.010(3) 0.010(3) -0.004(2) 0.004(2) -0.001(2)
C19 0.017(2) 0.005(3) 0.013(3) 0.003(2) 0.005(2) 0.001(2)
C20 0.013(2) 0.014(3) 0.013(3) 0.007(2) 0.005(2) 0.004(2)
C21 0.016(2) 0.009(3) 0.014(3) 0.007(2) 0.002(2) -0.001(2)

loop_
_atom_type_symbol
_atom_type_description
_atom_type_scat_dispersion_real
_atom_type_scat_dispersion_imag
_atom_type_scat_source
C C 0.0033 0.0016 'International Tables Vol C Tables 4.2.6.8 and 6.1.1.4'
H H 0.0000 0.0000 'International Tables Vol C Tables 4.2.6.8 and 6.1.1.4'
N N 0.0061 0.0033 'International Tables Vol C Tables 4.2.6.8 and 6.1.1.4'
O O 0.0106 0.0060 'International Tables Vol C Tables 4.2.6.8 and 6.1.1.4'
Cl Cl 0.1484 0.1585 'International Tables Vol C Tables 4.2.6.8 and 6.1.1.4'

loop_
_exptl_crystal_face_index_h
_exptl_crystal_face_index_k
_exptl_crystal_face_index_l
_exptl_crystal_face_perp_dist
_exptl_oxdiff_crystal_face_indexfrac_h
_exptl_oxdiff_crystal_face_indexfrac_k
_exptl_oxdiff_crystal_face_indexfrac_l
_exptl_oxdiff_crystal_face_x
_exptl_oxdiff_crystal_face_y
_exptl_oxdiff_crystal_face_z
0 -1 1 0.0154 0.0000 -1.0000 1.0000 -0.0684 0.0559 -0.0055
0 1 -1 0.0154 -0.0000 1.0000 -1.0000 0.0684 -0.0559 0.0055
0 -1 -2 0.0441 -0.0000 -1.0000 -2.0000 -0.0903 -0.0761 -0.1213
0 1 2 0.0441 0.0000 1.0000 2.0000 0.0903 0.0761 0.1213
2 0 -1 0.1040 2.0000 0.0000 -1.0000 -0.0820 -0.0934 0.1154
-2 0 1 0.1040 -2.0000 -0.0000 1.0000 0.0820 0.0934 -0.1154

loop_
_geom_angle_atom_site_label_1
_geom_angle_atom_site_label_2
_geom_angle_atom_site_label_3
_geom_angle
C1 O1 C8 111.1(4)
C14 N1 C15 113.5(4)
C21 N1 C14 113.5(4)
C21 N1 C15 114.4(4)
O1 C1 C2 108.9(4)
O2 C1 O1 121.8(4)
O2 C1 C2 129.2(5)
C3 C2 C1 129.5(4)
C7 C2 C1 107.6(5)
C7 C2 C3 122.9(4)
C4 C3 C2 117.6(4)
C3 C4 C5 119.3(5)
C4 C5 Cl1 118.3(4)
C4 C5 C6 123.5(4)
C6 C5 Cl1 118.2(3)
C7 C6 C5 115.8(4)
C2 C7 C6 120.9(5)
C2 C7 C8 109.0(4)
C6 C7 C8 130.1(4)
O1 C8 C7 102.8(4)
O1 C8 C9 112.0(3)
C9 C8 C7 117.1(4)
C10 C9 C8 117.8(4)
C20 C9 C8 124.4(4)
C20 C9 C10 117.8(4)
O3 C10 C9 114.6(4)
O3 C10 C11 122.7(4)
C9 C10 C11 122.6(4)
C10 C11 C12 119.5(4)
C10 C11 C21 118.3(4)
C21 C11 C12 122.1(4)
C11 C12 C13 111.8(4)
C14 C13 C12 107.8(4)
N1 C14 C13 111.3(4)
N1 C15 C16 115.4(4)
C15 C16 C17 114.6(4)
C16 C17 C18 112.1(4)
C19 C18 C17 114.3(4)
C20 C19 C18 119.6(4)
C20 C19 C21 118.8(4)
C21 C19 C18 121.6(4)
C9 C20 C19 122.3(4)
C11 C21 N1 121.0(4)
C19 C21 N1 119.0(4)
C19 C21 C11 120.1(4)

loop_
_geom_bond_atom_site_label_1
_geom_bond_atom_site_label_2
_geom_bond_distance
Cl1 C5 1.750(5)
O1 C1 1.347(6)
O1 C8 1.458(5)
O2 C1 1.212(5)
O3 C10 1.385(5)
N1 C14 1.465(5)
N1 C15 1.479(6)
N1 C21 1.420(6)
C1 C2 1.470(7)
C2 C3 1.381(7)
C2 C7 1.374(6)
C3 C4 1.378(6)
C4 C5 1.392(6)
C5 C6 1.396(7)
C6 C7 1.385(6)
C7 C8 1.513(7)
C8 C9 1.497(6)
C9 C10 1.386(6)
C9 C20 1.385(6)
C10 C11 1.386(6)
C11 C12 1.515(6)
C11 C21 1.411(6)
C12 C13 1.521(6)
C13 C14 1.520(7)
C15 C16 1.506(6)
C16 C17 1.522(6)
C17 C18 1.540(7)
C18 C19 1.515(6)
C19 C20 1.386(6)
C19 C21 1.405(6)

loop_
_geom_hbond_atom_site_label_D
_geom_hbond_atom_site_label_H
_geom_hbond_atom_site_label_A
_geom_hbond_distance_DH
_geom_hbond_distance_HA
_geom_hbond_distance_DA
_geom_hbond_angle_DHA
_geom_hbond_site_symmetry_A
O3 H3 O2 0.84 1.99 2.693(4) 141.2 1_455

loop_
_geom_torsion_atom_site_label_1
_geom_torsion_atom_site_label_2
_geom_torsion_atom_site_label_3
_geom_torsion_atom_site_label_4
_geom_torsion
Cl1 C5 C6 C7 -179.3(3)
O1 C1 C2 C3 179.5(5)
O1 C1 C2 C7 -0.2(5)
O1 C8 C9 C10 -159.2(4)
O1 C8 C9 C20 19.5(7)
O2 C1 C2 C3 1.4(9)
O2 C1 C2 C7 -178.3(5)
O3 C10 C11 C12 2.6(7)
O3 C10 C11 C21 -179.9(4)
N1 C15 C16 C17 -65.4(6)
C1 O1 C8 C7 -7.5(5)
C1 O1 C8 C9 -134.0(4)
C1 C2 C3 C4 -176.7(5)
C1 C2 C7 C6 176.2(4)
C1 C2 C7 C8 -4.5(5)
C2 C3 C4 C5 -0.3(7)
C2 C7 C8 O1 7.2(5)
C2 C7 C8 C9 130.5(4)
C3 C2 C7 C6 -3.5(7)
C3 C2 C7 C8 175.7(5)
C3 C4 C5 Cl1 178.9(4)
C3 C4 C5 C6 -1.9(7)
C4 C5 C6 C7 1.5(7)
C5 C6 C7 C2 1.2(7)
C5 C6 C7 C8 -177.9(5)
C6 C7 C8 O1 -173.6(4)
C6 C7 C8 C9 -50.4(7)
C7 C2 C3 C4 3.0(7)
C7 C8 C9 C10 82.4(6)
C7 C8 C9 C20 -98.9(5)
C8 O1 C1 O2 -176.6(4)
C8 O1 C1 C2 5.1(5)
C8 C9 C10 O3 0.2(6)
C8 C9 C10 C11 177.0(5)
C8 C9 C20 C19 179.5(5)
C9 C10 C11 C12 -174.0(5)
C9 C10 C11 C21 3.4(7)
C10 C9 C20 C19 -1.7(7)
C10 C11 C12 C13 166.6(4)
C10 C11 C21 N1 178.1(4)
C10 C11 C21 C19 -1.5(7)
C11 C12 C13 C14 43.4(5)
C12 C11 C21 N1 -4.5(7)
C12 C11 C21 C19 175.8(4)
C12 C13 C14 N1 -66.3(5)
C14 N1 C15 C16 -141.7(4)
C14 N1 C21 C11 -16.4(6)
C14 N1 C21 C19 163.3(4)
C15 N1 C14 C13 -80.5(5)
C15 N1 C21 C11 116.0(5)
C15 N1 C21 C19 -64.4(6)
C15 C16 C17 C18 60.0(6)
C16 C17 C18 C19 -76.9(5)
C17 C18 C19 C20 -114.6(5)
C17 C18 C19 C21 67.5(6)
C18 C19 C20 C9 -174.4(4)
C18 C19 C21 N1 -3.6(7)
C18 C19 C21 C11 176.1(4)
C20 C9 C10 O3 -178.7(4)
C20 C9 C10 C11 -1.8(7)
C20 C19 C21 N1 178.5(4)
C20 C19 C21 C11 -1.8(7)
C21 N1 C14 C13 52.3(6)
C21 N1 C15 C16 86.0(5)
C21 C11 C12 C13 -10.7(6)
C21 C19 C20 C9 3.5(7)
